data_4113557
loop_
_publ_author_name
'Nelya M. Okun'
'Travis M. Anderson'
'Craig L. Hill'

_publ_section_title
;
 [(FeIII(OH2)2)3(A-\a-PW9O34)2]9- on Cationic Silica Nanoparticles, a New
 Type of Material and Efficient Heterogeneous Catalyst for Aerobic
 Oxidations
;
_journal_name_full 'Journal of the American Chemical Society'
_journal_page_first 3194
_journal_page_last 3195
_journal_paper_doi 10.1021/ja0267223
_journal_volume 125
_journal_year 2003
_chemical_formula_sum 'Fe3 K9 Na0 O94.5 P2 W18'
_chemical_formula_weight 5402.69
_chemical_name_systematic
; 
 ? 
;
_space_group_IT_number 43
_symmetry_cell_setting orthorhombic
_symmetry_space_group_name_Hall 'F 2 -2d'
_symmetry_space_group_name_H-M 'F d d 2'
_atom_sites_solution_hydrogens geom
_atom_sites_solution_primary direct
_atom_sites_solution_secondary difmap
_audit_creation_method SHELXL-97
_cell_angle_alpha 90.00
_cell_angle_beta 90.00
_cell_angle_gamma 90.00
_cell_formula_units_Z 16
_cell_length_a 40.376(4)
_cell_length_b 27.904(2)
_cell_length_c 31.186(2)
_cell_measurement_reflns_used 8973
_cell_measurement_temperature 100(2)
_cell_measurement_theta_max 33.053
_cell_measurement_theta_min 2.613
_cell_volume 35136(5)
_computing_cell_refinement 'Bruker SMART'
_computing_data_collection 'Bruker SMART'
_computing_data_reduction 'Bruker SAINT'
_computing_molecular_graphics 'Bruker SHELXTL'
_computing_publication_material 'Bruker SHELXTL'
_computing_structure_refinement 'SHELXL-97 (Sheldrick, 1997)'
_computing_structure_solution 'SHELXS-97 (Sheldrick, 1990)'
_diffrn_ambient_temperature 100(2)
_diffrn_measured_fraction_theta_full 0.970
_diffrn_measured_fraction_theta_max 0.970
_diffrn_measurement_device_type 'CCD area detector'
_diffrn_measurement_method 'phi and omega scans'
_diffrn_radiation_monochromator graphite
_diffrn_radiation_source 'fine-focus sealed tube'
_diffrn_radiation_type MoK\a
_diffrn_radiation_wavelength 0.71073
_diffrn_reflns_av_R_equivalents 0.0602
_diffrn_reflns_av_sigmaI/netI 0.0483
_diffrn_reflns_limit_h_max 61
_diffrn_reflns_limit_h_min -60
_diffrn_reflns_limit_k_max 42
_diffrn_reflns_limit_k_min -41
_diffrn_reflns_limit_l_max 47
_diffrn_reflns_limit_l_min -47
_diffrn_reflns_number 154772
_diffrn_reflns_theta_full 33.11
_diffrn_reflns_theta_max 33.11
_diffrn_reflns_theta_min 1.65
_exptl_absorpt_coefficient_mu 24.527
_exptl_absorpt_correction_T_max 1.0000
_exptl_absorpt_correction_T_min 0.32556
_exptl_absorpt_correction_type multi-scan
_exptl_crystal_colour 'light yello'
_exptl_crystal_density_diffrn 4.085
_exptl_crystal_density_meas 0
_exptl_crystal_description irregular
_exptl_crystal_F_000 37872
_exptl_crystal_size_max 0.13
_exptl_crystal_size_mid 0.13
_exptl_crystal_size_min 0.05
_refine_diff_density_max 8.618
_refine_diff_density_min -2.432
_refine_diff_density_rms 0.486
_refine_ls_abs_structure_details 'Flack H D (1983), Acta Cryst. A39, 876-881'
_refine_ls_abs_structure_Flack 0.372(7)
_refine_ls_extinction_method none
_refine_ls_goodness_of_fit_ref 1.117
_refine_ls_hydrogen_treatment mixed
_refine_ls_matrix_type full
_refine_ls_number_parameters 728
_refine_ls_number_reflns 31831
_refine_ls_number_restraints 1
_refine_ls_restrained_S_all 1.117
_refine_ls_R_factor_all 0.0436
_refine_ls_R_factor_gt 0.0419
_refine_ls_shift/su_max 0.039
_refine_ls_shift/su_mean 0.001
_refine_ls_structure_factor_coef Fsqd
_refine_ls_weighting_details 'calc w=1/[\s^2^(Fo^2^)+(0.0329P)^2^+2908.7842P] where P=(Fo^2^+2Fc^2^)/3'
_refine_ls_weighting_scheme calc
_refine_ls_wR_factor_gt 0.0916
_refine_ls_wR_factor_ref 0.0924
_reflns_number_gt 30944
_reflns_number_total 31831
_reflns_threshold_expression >2sigma(I)
_cod_data_source_file ja0267223si20030124_032045.cif
_cod_data_source_block fdd2
_cod_original_formula_sum 'Fe3 K9 Na0 O94.50 P2 W18'
_cod_database_code 4113557

loop_
_symmetry_equiv_pos_as_xyz
'x, y, z'
'-x, -y, z'
'x+1/4, -y+1/4, z+1/4'
'-x+1/4, y+1/4, z+1/4'
'x, y+1/2, z+1/2'
'-x, -y+1/2, z+1/2'
'x+1/4, -y+3/4, z+3/4'
'-x+1/4, y+3/4, z+3/4'
'x+1/2, y, z+1/2'
'-x+1/2, -y, z+1/2'
'x+3/4, -y+1/4, z+3/4'
'-x+3/4, y+1/4, z+3/4'
'x+1/2, y+1/2, z'
'-x+1/2, -y+1/2, z'
'x+3/4, -y+3/4, z+1/4'
'-x+3/4, y+3/4, z+1/4'

loop_
_atom_site_label
_atom_site_type_symbol
_atom_site_fract_x
_atom_site_fract_y
_atom_site_fract_z
_atom_site_U_iso_or_equiv
_atom_site_adp_type
_atom_site_occupancy
_atom_site_symmetry_multiplicity
_atom_site_calc_flag
_atom_site_refinement_flags
W1 W 1.085847(10) 0.658398(15) 0.450617(13) 0.00525(7) Uani 1 1 d .
W2 W 1.036821(11) 0.660266(16) 0.538185(13) 0.00663(7) Uani 1 1 d .
W3 W 0.977375(10) 0.891384(15) 0.321132(14) 0.00592(7) Uani 1 1 d .
W4 W 1.100906(11) 0.729439(15) 0.597589(13) 0.00647(7) Uani 1 1 d .
W5 W 1.151799(10) 0.725295(15) 0.510130(14) 0.00587(7) Uani 1 1 d .
W6 W 1.121413(11) 0.770112(15) 0.404018(14) 0.00626(7) Uani 1 1 d .
W7 W 0.962529(10) 0.674314(15) 0.329727(13) 0.00509(7) Uani 1 1 d .
W8 W 0.909752(11) 0.677548(15) 0.413057(14) 0.00641(7) Uani 1 1 d .
W9 W 1.101187(11) 0.875165(15) 0.449019(14) 0.00650(7) Uani 1 1 d .
W10 W 0.922067(11) 0.898271(15) 0.416548(14) 0.00662(7) Uani 1 1 d .
W11 W 0.892030(11) 0.797222(16) 0.460411(14) 0.00663(7) Uani 1 1 d .
W12 W 0.887093(10) 0.865231(15) 0.309973(14) 0.00620(7) Uani 1 1 d .
W13 W 0.906614(11) 0.755128(15) 0.267367(13) 0.00568(7) Uani 1 1 d .
W14 W 1.047208(11) 0.881752(16) 0.546277(14) 0.00716(7) Uani 1 1 d .
W15 W 0.855150(10) 0.763265(15) 0.354293(14) 0.00593(7) Uani 1 1 d .
W16 W 0.996502(10) 0.784590(15) 0.277824(14) 0.00559(7) Uani 1 1 d .
W17 W 1.015083(11) 0.779639(15) 0.584661(14) 0.00720(7) Uani 1 1 d .
W18 W 1.132758(10) 0.832890(15) 0.555307(14) 0.00637(7) Uani 1 1 d .
Fe1 Fe 0.99651(4) 0.65792(6) 0.43598(5) 0.0078(3) Uani 1 1 d .
Fe2 Fe 1.05358(4) 0.83462(6) 0.35716(5) 0.0080(3) Uani 1 1 d .
Fe3 Fe 0.96741(4) 0.84550(6) 0.50524(5) 0.0084(3) Uani 1 1 d .
K1 K 1.05260(6) 0.70505(9) 0.34611(9) 0.0119(4) Uani 1 1 d .
K2 K 1.01442(7) 0.92147(11) 0.43656(10) 0.0188(5) Uani 1 1 d .
K3 K 1.16941(6) 0.58761(10) 0.40957(8) 0.0125(4) Uani 1 1 d .
K4 K 1.12232(6) 0.60891(9) 0.55687(9) 0.0110(4) Uani 1 1 d .
K5 K 0.94646(7) 0.71117(10) 0.52426(9) 0.0165(5) Uani 1 1 d .
K6 K 0.93192(7) 0.86502(12) 0.20671(10) 0.0213(6) Uani 1 1 d .
K7 K 1.16201(9) 0.76050(13) 0.67726(12) 0.0274(7) Uani 1 1 d .
K8 K 0.94877(8) 1.02635(15) 0.27891(13) 0.0322(8) Uani 1 1 d .
K9 K 0.99083(15) 0.8940(3) 0.6571(2) 0.0278(15) Uani 0.50 1 d P
K10 K 0.75004(16) 0.7323(3) 0.3439(2) 0.0290(15) Uani 0.50 1 d P
O1 O 0.84945(19) 0.8252(3) 0.3301(3) 0.0065(13) Uiso 1 1 d .
O2 O 0.86523(19) 0.7406(3) 0.2971(3) 0.0075(14) Uiso 1 1 d .
O3 O 0.8892(2) 0.8198(3) 0.2628(3) 0.0082(14) Uiso 1 1 d .
O4 O 0.93135(19) 0.8814(3) 0.3002(3) 0.0069(14) Uiso 1 1 d .
O5 O 0.95551(19) 0.9059(3) 0.3744(3) 0.0072(14) Uiso 1 1 d .
O6 O 0.8924(2) 0.8856(3) 0.3663(3) 0.0088(15) Uiso 1 1 d .
O7 O 0.88874(19) 0.8649(3) 0.4493(3) 0.0078(14) Uiso 1 1 d .
O8 O 0.9316(2) 0.8160(3) 0.4075(3) 0.0082(14) Uiso 1 1 d .
O9 O 0.96963(18) 0.8108(3) 0.3430(2) 0.0051(13) Uiso 1 1 d .
O10 O 0.86384(19) 0.7902(3) 0.4090(3) 0.0060(13) Uiso 1 1 d .
O11 O 0.9097(2) 0.9566(3) 0.4243(3) 0.0133(17) Uiso 1 1 d .
O12 O 0.9840(2) 0.9463(3) 0.3002(3) 0.0103(15) Uiso 1 1 d .
O13 O 0.98951(19) 0.8530(3) 0.2725(3) 0.0068(14) Uiso 1 1 d .
O14 O 1.0127(2) 0.7703(3) 0.2288(3) 0.0107(15) Uiso 1 1 d .
O15 O 0.9488(2) 0.7805(3) 0.2603(3) 0.0097(15) Uiso 1 1 d .
O16 O 1.03353(19) 0.7952(3) 0.3094(3) 0.0072(14) Uiso 1 1 d .
O17 O 0.8972(2) 0.7311(3) 0.2188(3) 0.0105(15) Uiso 1 1 d .
O18 O 0.98907(19) 0.7243(3) 0.3030(3) 0.0069(14) Uiso 1 1 d .
O19 O 0.9725(2) 0.6285(3) 0.2960(3) 0.0089(14) Uiso 1 1 d .
O20 O 0.92627(19) 0.7028(3) 0.2956(3) 0.0073(14) Uiso 1 1 d .
O21 O 0.9920(2) 0.6663(3) 0.3732(3) 0.0093(15) Uiso 1 1 d .
O22 O 0.92703(19) 0.6467(3) 0.3625(3) 0.0070(14) Uiso 1 1 d .
O23 O 0.94626(18) 0.7356(3) 0.3769(2) 0.0045(13) Uiso 1 1 d .
O24 O 0.90902(19) 0.7915(3) 0.3362(3) 0.0072(14) Uiso 1 1 d .
O25 O 0.8784(2) 0.7085(3) 0.3743(3) 0.0087(14) Uiso 1 1 d .
O26 O 0.9475(2) 0.6586(3) 0.4412(3) 0.0101(15) Uiso 1 1 d .
O27 O 0.8818(2) 0.6367(3) 0.4329(3) 0.0114(16) Uiso 1 1 d .
O28 O 0.9036(2) 0.7322(3) 0.4494(3) 0.0088(14) Uiso 1 1 d .
O29 O 0.8616(2) 0.7908(3) 0.4989(3) 0.0117(16) Uiso 1 1 d .
O30 O 0.9282(2) 0.8063(3) 0.4949(3) 0.0096(15) Uiso 1 1 d .
O31 O 0.8143(2) 0.7459(3) 0.3598(3) 0.0084(14) Uiso 1 1 d .
O32 O 0.8651(2) 0.9113(3) 0.2860(3) 0.0104(15) Uiso 1 1 d .
O33 O 0.9521(2) 0.8922(3) 0.4605(3) 0.0111(15) Uiso 1 1 d .
O34 O 1.0169(2) 0.8813(3) 0.3477(3) 0.0086(14) Uiso 1 1 d .
O35 O 1.0049(2) 0.6531(3) 0.4982(3) 0.0083(14) Uiso 1 1 d .
O36 O 1.0453(2) 0.6566(3) 0.4266(3) 0.0121(16) Uiso 1 1 d .
O37 O 1.0889(2) 0.7872(3) 0.3670(3) 0.0094(15) Uiso 1 1 d .
O38 O 1.07065(19) 0.8748(3) 0.4058(3) 0.0069(14) Uiso 1 1 d .
O39 O 1.1529(2) 0.7558(3) 0.3699(3) 0.0125(16) Uiso 1 1 d .
O40 O 1.13098(19) 0.8355(3) 0.4167(3) 0.0075(14) Uiso 1 1 d .
O41 O 1.1188(2) 0.9307(3) 0.4417(3) 0.0133(16) Uiso 1 1 d .
O42 O 1.1290(2) 0.8553(3) 0.4998(3) 0.0099(15) Uiso 1 1 d .
O43 O 1.1596(2) 0.8722(3) 0.5790(3) 0.0109(15) Uiso 1 1 d .
O44 O 1.1255(2) 0.7878(3) 0.6032(3) 0.0097(15) Uiso 1 1 d .
O45 O 1.1075(2) 0.7045(3) 0.6478(3) 0.0088(14) Uiso 1 1 d .
O46 O 0.9952(2) 0.7703(3) 0.6328(3) 0.0166(18) Uiso 1 1 d .
O47 O 1.0259(2) 0.6154(3) 0.5739(3) 0.0111(15) Uiso 1 1 d .
O48 O 1.0070(2) 0.8855(3) 0.5220(3) 0.0113(15) Uiso 1 1 d .
O49 O 1.08240(19) 0.7959(3) 0.4572(3) 0.0061(13) Uiso 1 1 d .
O50 O 1.06908(18) 0.8891(3) 0.4922(2) 0.0047(13) Uiso 1 1 d .
O51 O 1.14693(19) 0.7558(3) 0.4571(3) 0.0066(14) Uiso 1 1 d .
O52 O 1.0505(2) 0.9381(3) 0.5683(3) 0.0100(15) Uiso 1 1 d .
O53 O 1.1021(2) 0.7656(3) 0.5294(3) 0.0083(14) Uiso 1 1 d .
O54 O 1.04530(18) 0.7998(3) 0.5232(2) 0.0033(12) Uiso 1 1 d .
O55 O 1.05872(18) 0.7191(3) 0.4899(2) 0.0044(13) Uiso 1 1 d .
O56 O 1.1048(2) 0.6084(3) 0.4283(3) 0.0091(15) Uiso 1 1 d .
O57 O 1.0679(2) 0.6276(3) 0.5021(3) 0.0084(15) Uiso 1 1 d .
O58 O 0.9814(2) 0.7981(3) 0.5504(3) 0.0109(15) Uiso 1 1 d .
O59 O 1.0157(2) 0.7147(3) 0.5634(3) 0.0096(15) Uiso 1 1 d .
O60 O 1.0768(2) 0.6809(3) 0.5709(3) 0.0103(15) Uiso 1 1 d .
O61 O 1.0296(2) 0.8449(3) 0.5939(3) 0.0085(14) Uiso 1 1 d .
O62 O 1.0611(2) 0.7633(3) 0.6055(3) 0.0101(15) Uiso 1 1 d .
O63 O 1.14032(19) 0.7046(3) 0.5677(3) 0.0068(14) Uiso 1 1 d .
O64 O 1.0910(2) 0.8580(3) 0.5672(3) 0.0093(15) Uiso 1 1 d .
O65 O 1.1899(2) 0.6996(3) 0.5047(3) 0.0097(15) Uiso 1 1 d .
O66 O 1.1640(2) 0.7855(3) 0.5363(3) 0.0092(15) Uiso 1 1 d .
O67 O 1.1008(2) 0.7089(3) 0.4148(3) 0.0075(14) Uiso 1 1 d .
O68 O 1.0817(2) 0.8715(3) 0.3135(3) 0.0158(17) Uiso 1 1 d .
O69 O 1.0236(3) 0.7939(4) 0.3942(4) 0.022(2) Uiso 1 1 d .
O70 O 0.9983(3) 0.8162(5) 0.4641(4) 0.038(3) Uiso 1 1 d .
O71 O 0.9407(2) 0.8841(4) 0.5502(3) 0.0170(18) Uiso 1 1 d .
O72 O 0.9897(4) 0.7290(6) 0.4468(5) 0.051(4) Uiso 1 1 d .
O73 O 0.9946(2) 0.5842(3) 0.4283(3) 0.0122(16) Uiso 1 1 d .
O74 O 1.1228(2) 0.6778(3) 0.4896(3) 0.0090(15) Uiso 1 1 d .
P1 P 0.93940(7) 0.78821(10) 0.36626(9) 0.0052(5) Uani 1 1 d .
P2 P 1.07199(7) 0.76986(10) 0.49919(9) 0.0054(5) Uani 1 1 d .
O1W O 1.0230(4) 0.8293(5) 0.7068(4) 0.043(3) Uani 1 1 d .
O2W O 1.0000 1.0000 0.3891(5) 0.028(4) Uani 1 2 d S
O3W O 0.9845(3) 0.8285(4) 0.1610(3) 0.030(3) Uani 1 1 d .
O4W O 1.1942(3) 0.6788(4) 0.4113(4) 0.029(2) Uani 1 1 d .
O5W O 1.1762(3) 0.6831(5) 0.7286(4) 0.037(3) Uiso 1 1 d .
O6W O 1.2081(3) 0.8089(4) 0.6185(6) 0.047(4) Uani 1 1 d .
O7W O 1.1984(3) 0.7059(4) 0.6250(5) 0.035(3) Uani 1 1 d .
O8W O 1.0708(4) 0.7007(7) 0.2608(5) 0.063(6) Uani 1 1 d .
O9W O 1.2036(6) 0.7847(6) 0.7408(8) 0.117(12) Uani 1 1 d .
O10W O 0.9591(5) 1.1011(6) 0.2299(9) 0.119(12) Uani 1 1 d .
O11W O 0.7542(5) 0.6842(8) 0.4097(7) 0.088(7) Uani 1 1 d .
O12W O 0.7320(7) 0.7164(10) 0.2743(9) 0.041(6) Uiso 0.50 1 d P
O13W O 0.9502(5) 0.9012(8) 0.7245(7) 0.079(6) Uiso 1 1 d .
O14W O 0.9334(9) 0.8439(13) 0.6387(12) 0.060(9) Uiso 0.50 1 d P
O15W O 0.9660(6) 0.9556(8) 0.5942(8) 0.085(6) Uiso 1 1 d .
O16W O 0.0737(3) 0.7504(4) 0.1799(4) 0.024(2) Uiso 1 1 d .
O17W O 0.9322(3) 1.0280(5) 0.3656(4) 0.035(3) Uiso 1 1 d .
O18W O 0.9412(4) 0.9685(5) 0.2070(5) 0.043(3) Uiso 1 1 d .
O19W O 0.0102(2) 0.5452(3) 0.2808(3) 0.0151(17) Uiso 1 1 d .
O20W O 0.1382(3) 0.7354(4) 0.2792(4) 0.029(2) Uiso 1 1 d .
O21W O 0.9558(4) 0.6365(6) 0.5851(6) 0.057(4) Uiso 1 1 d .
O22W O 0.9264(3) 0.6450(5) 0.6647(4) 0.038(3) Uiso 1 1 d .

loop_
_atom_site_aniso_label
_atom_site_aniso_U_11
_atom_site_aniso_U_22
_atom_site_aniso_U_33
_atom_site_aniso_U_23
_atom_site_aniso_U_13
_atom_site_aniso_U_12
W1 0.00573(17) 0.00554(16) 0.00446(17) -0.00101(13) -0.00082(13) 0.00089(13)
W2 0.00812(17) 0.00748(17) 0.00427(17) -0.00071(14) 0.00016(13) 0.00062(14)
W3 0.00587(17) 0.00523(16) 0.00666(17) 0.00088(13) -0.00028(13) -0.00020(13)
W4 0.00904(18) 0.00631(17) 0.00407(17) -0.00047(14) -0.00226(14) 0.00232(14)
W5 0.00570(16) 0.00585(17) 0.00605(17) -0.00072(14) -0.00219(13) 0.00138(13)
W6 0.00693(17) 0.00635(17) 0.00551(17) -0.00013(14) -0.00103(13) 0.00073(14)
W7 0.00699(17) 0.00417(16) 0.00411(17) -0.00035(13) -0.00107(13) 0.00016(13)
W8 0.00644(17) 0.00731(17) 0.00546(17) 0.00163(14) -0.00039(13) 0.00095(14)
W9 0.00850(18) 0.00542(17) 0.00558(17) -0.00020(14) -0.00208(14) 0.00053(14)
W10 0.00810(17) 0.00534(17) 0.00642(18) -0.00087(14) 0.00057(14) -0.00059(14)
W11 0.00719(17) 0.00737(17) 0.00534(17) -0.00039(14) 0.00073(13) -0.00150(14)
W12 0.00592(17) 0.00532(17) 0.00737(18) 0.00150(14) -0.00207(14) 0.00047(13)
W13 0.00737(17) 0.00546(16) 0.00420(17) 0.00060(13) -0.00195(13) -0.00015(13)
W14 0.00710(17) 0.00561(17) 0.00879(18) -0.00075(14) -0.00124(14) 0.00117(14)
W15 0.00481(16) 0.00604(17) 0.00695(18) 0.00122(14) -0.00146(13) 0.00004(13)
W16 0.00631(17) 0.00605(16) 0.00440(16) -0.00037(13) 0.00036(13) -0.00022(13)
W17 0.00823(18) 0.00631(17) 0.00706(18) 0.00017(14) 0.00000(14) 0.00184(14)
W18 0.00707(17) 0.00607(17) 0.00599(17) -0.00150(14) -0.00276(14) 0.00044(13)
Fe1 0.0068(7) 0.0097(7) 0.0069(7) 0.0012(5) -0.0022(5) 0.0008(5)
Fe2 0.0088(7) 0.0068(7) 0.0084(7) -0.0017(5) -0.0027(5) 0.0011(5)
Fe3 0.0084(7) 0.0093(7) 0.0075(7) -0.0005(6) -0.0021(5) -0.0008(5)
K1 0.0124(11) 0.0089(10) 0.0144(11) 0.0008(8) -0.0042(9) 0.0005(8)
K2 0.0130(12) 0.0259(15) 0.0176(13) 0.0053(11) 0.0002(9) 0.0013(10)
K3 0.0136(11) 0.0161(11) 0.0078(10) -0.0019(9) 0.0003(8) -0.0005(9)
K4 0.0140(10) 0.0062(9) 0.0126(10) 0.0009(8) -0.0039(9) 0.0031(8)
K5 0.0182(12) 0.0141(12) 0.0172(12) -0.0020(10) -0.0022(10) 0.0007(9)
K6 0.0122(12) 0.0332(16) 0.0186(14) 0.0125(12) 0.0014(10) -0.0020(11)
K7 0.0272(16) 0.0257(16) 0.0293(17) 0.0031(13) -0.0012(13) 0.0013(13)
K8 0.0131(13) 0.048(2) 0.0353(19) 0.0135(16) -0.0063(12) 0.0079(13)
K9 0.013(3) 0.054(4) 0.016(3) -0.003(3) -0.001(2) 0.016(3)
K10 0.011(2) 0.047(4) 0.029(3) 0.011(3) 0.003(2) 0.001(3)
P1 0.0073(11) 0.0034(11) 0.0048(11) 0.0005(9) -0.0012(9) -0.0006(9)
P2 0.0068(11) 0.0069(11) 0.0024(11) -0.0035(9) -0.0001(9) 0.0009(9)
O1W 0.045(8) 0.054(9) 0.029(7) 0.015(6) 0.010(6) 0.002(7)
O2W 0.054(11) 0.012(6) 0.019(7) 0.000 0.000 -0.006(7)
O3W 0.059(8) 0.022(5) 0.011(5) -0.001(4) 0.000(5) 0.005(5)
O4W 0.036(6) 0.024(5) 0.027(6) -0.002(5) 0.006(5) 0.003(5)
O6W 0.035(7) 0.012(5) 0.093(12) -0.008(6) -0.038(8) -0.004(5)
O7W 0.020(5) 0.031(6) 0.052(8) 0.001(6) -0.023(5) -0.003(5)
O8W 0.056(9) 0.098(13) 0.035(8) 0.042(8) 0.028(7) 0.050(9)
O9W 0.17(2) 0.035(9) 0.15(2) -0.063(11) -0.133(19) 0.059(12)
O10W 0.096(14) 0.051(10) 0.21(3) 0.083(14) -0.132(17) -0.059(10)
O11W 0.076(13) 0.086(14) 0.101(16) -0.068(13) -0.033(12) 0.002(11)

loop_
_atom_type_symbol
_atom_type_description
_atom_type_scat_dispersion_real
_atom_type_scat_dispersion_imag
_atom_type_scat_source
O O 0.0106 0.0060 'International Tables Vol C Tables 4.2.6.8 and 6.1.1.4'
P P 0.1023 0.0942 'International Tables Vol C Tables 4.2.6.8 and 6.1.1.4'
K K 0.2009 0.2494 'International Tables Vol C Tables 4.2.6.8 and 6.1.1.4'
Fe Fe 0.3463 0.8444 'International Tables Vol C Tables 4.2.6.8 and 6.1.1.4'
W W -0.8490 6.8722 'International Tables Vol C Tables 4.2.6.8 and 6.1.1.4'
Na Na 0.0362 0.0249 'International Tables Vol C Tables 4.2.6.8 and 6.1.1.4'

loop_
_geom_angle_atom_site_label_1
_geom_angle_atom_site_label_2
_geom_angle_atom_site_label_3
_geom_angle
_geom_angle_site_symmetry_1
_geom_angle_site_symmetry_3
O56 W1 O36 102.2(4) . .
O56 W1 O67 102.8(4) . .
O36 W1 O67 93.7(4) . .
O56 W1 O57 98.0(4) . .
O36 W1 O57 89.6(4) . .
O67 W1 O57 157.7(3) . .
O56 W1 O74 97.6(4) . .
O36 W1 O74 159.8(4) . .
O67 W1 O74 85.4(3) . .
O57 W1 O74 84.0(3) . .
O56 W1 O55 171.5(3) . .
O36 W1 O55 79.3(3) . .
O67 W1 O55 85.3(3) . .
O57 W1 O55 73.6(3) . .
O74 W1 O55 80.5(3) . .
O47 W2 O35 100.5(4) . .
O47 W2 O59 101.3(4) . .
O35 W2 O59 93.1(4) . .
O47 W2 O57 101.6(4) . .
O35 W2 O57 90.5(4) . .
O59 W2 O57 155.8(4) . .
O47 W2 O60 94.9(4) . .
O35 W2 O60 164.5(4) . .
O59 W2 O60 85.5(4) . .
O57 W2 O60 84.7(3) . .
O47 W2 O55 173.1(3) . .
O35 W2 O55 84.5(3) . .
O59 W2 O55 83.1(3) . .
O57 W2 O55 73.4(3) . .
O60 W2 O55 80.0(3) . .
O12 W3 O34 100.2(4) . .
O12 W3 O13 99.2(4) . .
O34 W3 O13 92.9(3) . .
O12 W3 O5 102.5(4) . .
O34 W3 O5 92.4(4) . .
O13 W3 O5 156.4(3) . .
O12 W3 O4 98.5(4) . .
O34 W3 O4 161.2(3) . .
O13 W3 O4 84.3(3) . .
O5 W3 O4 83.3(3) . .
O12 W3 O9 173.7(3) . .
O34 W3 O9 80.7(3) . .
O13 W3 O9 74.5(3) . .
O5 W3 O9 83.7(3) . .
O4 W3 O9 80.7(3) . .
O12 W3 K8 39.7(3) . 2_775
O34 W3 K8 65.4(3) . 2_775
O13 W3 K8 82.5(2) . 2_775
O5 W3 K8 120.5(2) . 2_775
O4 W3 K8 132.2(2) . 2_775
O9 W3 K8 137.73(19) . 2_775
O45 W4 O60 101.1(4) . .
O45 W4 O62 102.4(4) . .
O60 W4 O62 88.7(4) . .
O45 W4 O44 100.3(4) . .
O60 W4 O44 158.3(4) . .
O62 W4 O44 90.2(4) . .
O45 W4 O63 99.3(4) . .
O60 W4 O63 87.5(3) . .
O62 W4 O63 158.3(4) . .
O44 W4 O63 85.5(3) . .
O45 W4 O53 169.9(3) . .
O60 W4 O53 85.4(3) . .
O62 W4 O53 85.4(3) . .
O44 W4 O53 72.9(3) . .
O63 W4 O53 72.9(3) . .
O45 W4 K3 83.6(3) . 4_755
O60 W4 K3 135.6(3) . 4_755
O62 W4 K3 47.7(3) . 4_755
O44 W4 K3 51.0(3) . 4_755
O63 W4 K3 135.8(2) . 4_755
O53 W4 K3 97.3(2) . 4_755
O65 W5 O51 101.4(4) . .
O65 W5 O74 103.5(4) . .
O51 W5 O74 87.4(4) . .
O65 W5 O66 100.3(4) . .
O51 W5 O66 90.3(3) . .
O74 W5 O66 156.2(4) . .
O65 W5 O63 100.5(4) . .
O51 W5 O63 158.1(3) . .
O74 W5 O63 87.5(3) . .
O66 W5 O63 85.9(3) . .
O65 W5 O53 170.1(3) . .
O51 W5 O53 85.4(3) . .
O74 W5 O53 83.9(3) . .
O66 W5 O53 72.3(3) . .
O63 W5 O53 72.9(3) . .
O39 W6 O37 101.8(4) . .
O39 W6 O40 101.8(4) . .
O37 W6 O40 91.6(4) . .
O39 W6 O67 102.9(4) . .
O37 W6 O67 91.8(4) . .
O40 W6 O67 153.9(3) . .
O39 W6 O51 95.0(4) . .
O37 W6 O51 163.3(4) . .
O40 W6 O51 85.1(3) . .
O67 W6 O51 84.3(3) . .
O39 W6 O49 172.6(4) . .
O37 W6 O49 83.4(3) . .
O40 W6 O49 72.7(3) . .
O67 W6 O49 82.0(3) . .
O51 W6 O49 79.9(3) . .
O19 W7 O21 102.3(4) . .
O19 W7 O22 101.8(4) . .
O21 W7 O22 92.4(4) . .
O19 W7 O18 98.2(4) . .
O21 W7 O18 92.7(4) . .
O22 W7 O18 157.8(3) . .
O19 W7 O20 98.3(4) . .
O21 W7 O20 159.4(3) . .
O22 W7 O20 84.0(3) . .
O18 W7 O20 83.6(3) . .
O19 W7 O23 177.2(3) . .
O21 W7 O23 78.7(3) . .
O22 W7 O23 75.5(3) . .
O18 W7 O23 84.3(3) . .
O20 W7 O23 80.7(3) . .
O19 W7 K4 85.9(3) . 11_464
O21 W7 K4 137.1(3) . 11_464
O22 W7 K4 44.9(2) . 11_464
O18 W7 K4 128.2(2) . 11_464
O20 W7 K4 45.0(2) . 11_464
O23 W7 K4 91.54(19) . 11_464
O27 W8 O26 100.5(4) . .
O27 W8 O28 103.3(4) . .
O26 W8 O28 93.1(4) . .
O27 W8 O22 103.6(4) . .
O26 W8 O22 87.8(4) . .
O28 W8 O22 152.5(3) . .
O27 W8 O25 95.2(4) . .
O26 W8 O25 164.1(4) . .
O28 W8 O25 86.0(3) . .
O22 W8 O25 85.8(3) . .
O27 W8 O23 173.5(3) . .
O26 W8 O23 84.9(3) . .
O28 W8 O23 79.9(3) . .
O22 W8 O23 72.7(3) . .
O25 W8 O23 79.3(3) . .
O27 W8 K4 82.7(3) . 11_464
O26 W8 K4 132.3(3) . 11_464
O28 W8 K4 132.9(3) . 11_464
O22 W8 K4 46.2(2) . 11_464
O25 W8 K4 47.0(2) . 11_464
O23 W8 K4 90.89(18) . 11_464
O41 W9 O38 100.8(4) . .
O41 W9 O50 101.0(4) . .
O38 W9 O50 93.6(3) . .
O41 W9 O40 101.0(4) . .
O38 W9 O40 91.9(3) . .
O50 W9 O40 155.8(3) . .
O41 W9 O42 97.0(4) . .
O38 W9 O42 162.3(3) . .
O50 W9 O42 83.1(3) . .
O40 W9 O42 84.5(3) . .
O41 W9 O49 174.2(4) . .
O38 W9 O49 81.8(3) . .
O50 W9 O49 84.0(3) . .
O40 W9 O49 73.5(3) . .
O42 W9 O49 80.5(3) . .
O11 W10 O33 100.0(4) . .
O11 W10 O5 101.5(4) . .
O33 W10 O5 93.3(4) . .
O11 W10 O7 100.3(4) . .
O33 W10 O7 91.2(4) . .
O5 W10 O7 156.6(3) . .
O11 W10 O6 96.0(4) . .
O33 W10 O6 164.0(4) . .
O5 W10 O6 84.5(3) . .
O7 W10 O6 85.0(3) . .
O11 W10 O8 172.4(4) . .
O33 W10 O8 83.7(3) . .
O5 W10 O8 84.8(3) . .
O7 W10 O8 72.9(3) . .
O6 W10 O8 80.3(3) . .
O29 W11 O30 99.9(4) . .
O29 W11 O28 101.6(4) . .
O30 W11 O28 92.4(4) . .
O29 W11 O7 100.2(4) . .
O30 W11 O7 91.4(4) . .
O28 W11 O7 156.9(4) . .
O29 W11 O10 98.3(4) . .
O30 W11 O10 161.8(3) . .
O28 W11 O10 84.4(3) . .
O7 W11 O10 84.9(3) . .
O29 W11 O8 172.9(4) . .
O30 W11 O8 80.8(3) . .
O28 W11 O8 85.4(3) . .
O7 W11 O8 72.7(3) . .
O10 W11 O8 81.0(3) . .
O32 W12 O6 103.8(4) . .
O32 W12 O4 104.0(4) . .
O6 W12 O4 88.3(4) . .
O32 W12 O3 100.4(4) . .
O6 W12 O3 155.5(3) . .
O4 W12 O3 89.5(3) . .
O32 W12 O1 99.2(4) . .
O6 W12 O1 87.8(3) . .
O4 W12 O1 156.7(3) . .
O3 W12 O1 84.7(3) . .
O32 W12 O24 168.2(3) . .
O6 W12 O24 84.1(3) . .
O4 W12 O24 84.8(3) . .
O3 W12 O24 71.4(3) . .
O1 W12 O24 72.0(3) . .
O17 W13 O15 104.4(4) . .
O17 W13 O20 101.8(4) . .
O15 W13 O20 87.9(4) . .
O17 W13 O3 102.7(4) . .
O15 W13 O3 88.2(4) . .
O20 W13 O3 155.4(3) . .
O17 W13 O2 98.7(4) . .
O15 W13 O2 156.9(4) . .
O20 W13 O2 88.7(3) . .
O3 W13 O2 85.4(3) . .
O17 W13 O24 169.4(3) . .
O15 W13 O24 84.7(3) . .
O20 W13 O24 83.8(3) . .
O3 W13 O24 71.6(3) . .
O2 W13 O24 72.2(3) . .
O17 W13 K4 82.8(3) . 11_464
O15 W13 K4 135.5(3) . 11_464
O20 W13 K4 48.0(2) . 11_464
O3 W13 K4 133.8(2) . 11_464
O2 W13 K4 48.7(2) . 11_464
O24 W13 K4 94.7(2) . 11_464
O17 W13 K7 33.9(3) . 6_764
O15 W13 K7 126.7(3) . 6_764
O20 W13 K7 122.7(2) . 6_764
O3 W13 K7 78.3(2) . 6_764
O2 W13 K7 73.5(2) . 6_764
O24 W13 K7 135.63(19) . 6_764
K4 W13 K7 83.08(7) 11_464 6_764
O52 W14 O48 100.7(4) . .
O52 W14 O50 102.6(4) . .
O48 W14 O50 92.2(4) . .
O52 W14 O61 101.9(4) . .
O48 W14 O61 91.3(4) . .
O50 W14 O61 154.1(3) . .
O52 W14 O64 95.9(4) . .
O48 W14 O64 163.4(4) . .
O50 W14 O64 85.1(3) . .
O61 W14 O64 84.2(3) . .
O52 W14 O54 173.4(3) . .
O48 W14 O54 84.3(3) . .
O50 W14 O54 81.5(3) . .
O61 W14 O54 73.3(3) . .
O64 W14 O54 79.1(3) . .
O52 W14 K3 84.4(3) . 4_755
O48 W14 K3 134.4(3) . 4_755
O50 W14 K3 131.2(2) . 4_755
O61 W14 K3 44.0(2) . 4_755
O64 W14 K3 46.1(2) . 4_755
O54 W14 K3 88.99(18) . 4_755
O31 W15 O10 101.5(4) . .
O31 W15 O25 102.4(4) . .
O10 W15 O25 86.1(3) . .
O31 W15 O1 100.3(4) . .
O10 W15 O1 91.1(3) . .
O25 W15 O1 157.3(3) . .
O31 W15 O2 101.6(4) . .
O10 W15 O2 156.8(3) . .
O25 W15 O2 86.4(3) . .
O1 W15 O2 87.5(3) . .
O31 W15 O24 171.2(3) . .
O10 W15 O24 85.0(3) . .
O25 W15 O24 83.8(3) . .
O1 W15 O24 73.5(3) . .
O2 W15 O24 72.4(3) . .
O31 W15 K4 87.8(3) . 11_464
O10 W15 K4 132.5(2) . 11_464
O25 W15 K4 46.6(3) . 11_464
O1 W15 K4 133.4(2) . 11_464
O2 W15 K4 46.1(2) . 11_464
O24 W15 K4 92.15(19) . 11_464
O14 W16 O16 102.0(4) . .
O14 W16 O18 103.0(4) . .
O16 W16 O18 92.9(3) . .
O14 W16 O13 102.1(4) . .
O16 W16 O13 90.3(3) . .
O18 W16 O13 153.5(3) . .
O14 W16 O15 96.3(4) . .
O16 W16 O15 161.6(3) . .
O18 W16 O15 84.8(3) . .
O13 W16 O15 83.9(3) . .
O14 W16 O9 173.7(3) . .
O16 W16 O9 82.2(3) . .
O18 W16 O9 81.3(3) . .
O13 W16 O9 73.1(3) . .
O15 W16 O9 79.4(3) . .
O46 W17 O58 102.1(4) . .
O46 W17 O59 99.3(4) . .
O58 W17 O59 94.2(4) . .
O46 W17 O61 98.9(4) . .
O58 W17 O61 92.8(4) . .
O59 W17 O61 158.6(3) . .
O46 W17 O62 96.5(4) . .
O58 W17 O62 161.4(4) . .
O59 W17 O62 83.6(3) . .
O61 W17 O62 83.4(3) . .
O46 W17 O54 173.3(4) . .
O58 W17 O54 80.7(3) . .
O59 W17 O54 86.4(3) . .
O61 W17 O54 74.8(3) . .
O62 W17 O54 80.7(3) . .
O46 W17 K3 81.7(3) . 4_755
O58 W17 K3 138.7(3) . 4_755
O59 W17 K3 126.1(2) . 4_755
O61 W17 K3 46.5(2) . 4_755
O62 W17 K3 43.4(2) . 4_755
O54 W17 K3 92.17(18) . 4_755
O43 W18 O42 103.8(4) . .
O43 W18 O64 104.3(4) . .
O42 W18 O64 89.2(4) . .
O43 W18 O66 99.1(4) . .
O42 W18 O66 89.8(4) . .
O64 W18 O66 156.2(4) . .
O43 W18 O44 100.2(4) . .
O42 W18 O44 155.8(4) . .
O64 W18 O44 87.4(4) . .
O66 W18 O44 83.8(3) . .
O43 W18 O53 168.1(3) . .
O42 W18 O53 84.6(3) . .
O64 W18 O53 84.0(3) . .
O66 W18 O53 72.2(3) . .
O44 W18 O53 71.2(3) . .
O43 W18 K3 87.8(3) . 4_755
O42 W18 K3 136.9(3) . 4_755
O64 W18 K3 47.8(3) . 4_755
O66 W18 K3 129.7(3) . 4_755
O44 W18 K3 46.1(2) . 4_755
O53 W18 K3 91.6(2) . 4_755
O21 Fe1 O35 174.5(4) . .
O21 Fe1 O26 89.3(3) . .
O35 Fe1 O26 95.3(3) . .
O21 Fe1 O36 87.0(4) . .
O35 Fe1 O36 88.4(4) . .
O26 Fe1 O36 176.2(4) . .
O21 Fe1 O72 92.1(5) . .
O35 Fe1 O72 85.7(5) . .
O26 Fe1 O72 80.9(5) . .
O36 Fe1 O72 100.2(5) . .
O21 Fe1 O73 90.0(4) . .
O35 Fe1 O73 93.0(4) . .
O26 Fe1 O73 88.9(4) . .
O36 Fe1 O73 90.1(4) . .
O72 Fe1 O73 169.6(5) . .
O37 Fe2 O34 178.5(4) . .
O37 Fe2 O38 90.5(3) . .
O34 Fe2 O38 90.1(3) . .
O37 Fe2 O69 88.1(4) . .
O34 Fe2 O69 90.4(4) . .
O38 Fe2 O69 95.0(4) . .
O37 Fe2 O16 92.2(3) . .
O34 Fe2 O16 87.1(3) . .
O38 Fe2 O16 176.5(3) . .
O69 Fe2 O16 82.9(4) . .
O37 Fe2 O68 92.3(4) . .
O34 Fe2 O68 89.1(4) . .
O38 Fe2 O68 91.8(4) . .
O69 Fe2 O68 173.2(4) . .
O16 Fe2 O68 90.3(4) . .
O30 Fe3 O70 100.1(5) . .
O30 Fe3 O33 89.9(4) . .
O70 Fe3 O33 90.7(5) . .
O30 Fe3 O58 88.6(4) . .
O70 Fe3 O58 90.2(5) . .
O33 Fe3 O58 178.4(4) . .
O30 Fe3 O48 174.5(4) . .
O70 Fe3 O48 84.0(5) . .
O33 Fe3 O48 93.7(4) . .
O58 Fe3 O48 87.7(4) . .
O30 Fe3 O71 88.8(4) . .
O70 Fe3 O71 171.0(5) . .
O33 Fe3 O71 88.4(4) . .
O58 Fe3 O71 90.9(4) . .
O48 Fe3 O71 87.1(4) . .
O8W K1 O43 68.7(4) . 8_744
O2W K2 O17W 56.2(3) . 2_775
O2W K2 K2 33.1(3) . 2_775
O17W K2 K2 76.2(2) 2_775 2_775
O4W K3 O1W 76.1(4) . 8_744
O4W K3 O62 126.9(3) . 8_744
O1W K3 O62 91.3(4) 8_744 8_744
O4W K3 O17 137.7(3) . 3_565
O1W K3 O17 82.0(3) 8_744 3_565
O62 K3 O17 88.8(3) 8_744 3_565
O4W K3 O44 133.6(3) . 8_744
O1W K3 O44 144.5(4) 8_744 8_744
O62 K3 O44 56.6(2) 8_744 8_744
O17 K3 O44 82.6(3) 3_565 8_744
O4W K3 O61 71.9(3) . 8_744
O1W K3 O61 77.7(3) 8_744 8_744
O62 K3 O61 55.0(2) 8_744 8_744
O17 K3 O61 137.4(3) 3_565 8_744
O44 K3 O61 92.8(2) 8_744 8_744
O4W K3 O64 83.8(3) . 8_744
O1W K3 O64 130.8(3) 8_744 8_744
O62 K3 O64 66.1(2) 8_744 8_744
O17 K3 O64 136.4(3) 3_565 8_744
O44 K3 O64 53.9(2) 8_744 8_744
O61 K3 O64 53.4(2) 8_744 8_744
O4W K3 W4 148.8(3) . 8_744
O1W K3 W4 113.5(3) 8_744 8_744
O62 K3 W4 29.99(17) 8_744 8_744
O17 K3 W4 73.37(18) 3_565 8_744
O44 K3 W4 31.07(17) 8_744 8_744
O61 K3 W4 81.10(17) 8_744 8_744
O64 K3 W4 67.39(17) 8_744 8_744
O4W K3 W18 104.3(3) . 8_744
O1W K3 W18 154.4(3) 8_744 8_744
O62 K3 W18 67.69(18) 8_744 8_744
O17 K3 W18 110.78(19) 3_565 8_744
O44 K3 W18 29.56(17) 8_744 8_744
O61 K3 W18 78.24(17) 8_744 8_744
O64 K3 W18 27.73(16) 8_744 8_744
W4 K3 W18 53.84(4) 8_744 8_744
O4W K3 W17 98.6(3) . 8_744
O1W K3 W17 73.3(3) 8_744 8_744
O62 K3 W17 29.91(17) 8_744 8_744
O17 K3 W17 109.17(19) 3_565 8_744
O44 K3 W17 82.00(18) 8_744 8_744
O61 K3 W17 28.84(16) 8_744 8_744
O64 K3 W17 65.95(17) 8_744 8_744
W4 K3 W17 59.57(4) 8_744 8_744
W18 K3 W17 81.45(5) 8_744 8_744
O4W K3 K9 45.1(3) . 8_744
O1W K3 K9 43.3(3) 8_744 8_744
O62 K3 K9 91.5(2) 8_744 8_744
O17 K3 K9 125.2(2) 3_565 8_744
O44 K3 K9 139.2(2) 8_744 8_744
O61 K3 K9 46.38(19) 8_744 8_744
O64 K3 K9 92.0(2) 8_744 8_744
W4 K3 K9 121.42(13) 8_744 8_744
W18 K3 K9 119.72(12) 8_744 8_744
W17 K3 K9 61.93(11) 8_744 8_744
O4W K3 K7 143.6(3) . 8_744
O1W K3 K7 125.3(3) 8_744 8_744
O62 K3 K7 85.10(19) 8_744 8_744
O17 K3 K7 43.45(19) 3_565 8_744
O44 K3 K7 45.75(18) 8_744 8_744
O61 K3 K7 136.19(19) 8_744 8_744
O64 K3 K7 96.98(18) 8_744 8_744
W4 K3 K7 56.15(7) 8_744 8_744
W18 K3 K7 69.39(7) 8_744 8_744
W17 K3 K7 114.98(8) 8_744 8_744
K9 K3 K7 168.10(15) 8_744 8_744
O20 K4 O2 57.1(2) 3_565 3_565
O20 K4 O22 55.4(2) 3_565 3_565
O2 K4 O22 95.3(2) 3_565 3_565
O20 K4 O25 67.5(2) 3_565 3_565
O2 K4 O25 55.5(2) 3_565 3_565
O22 K4 O25 55.7(2) 3_565 3_565
O20 K4 W13 29.95(17) 3_565 3_565
O2 K4 W13 31.52(16) 3_565 3_565
O22 K4 W13 82.12(17) 3_565 3_565
O25 K4 W13 69.02(17) 3_565 3_565
O20 K4 W15 68.73(17) 3_565 3_565
O2 K4 W15 29.78(17) 3_565 3_565
O22 K4 W15 81.51(17) 3_565 3_565
O25 K4 W15 29.14(17) 3_565 3_565
W13 K4 W15 54.59(3) 3_565 3_565
O20 K4 W8 68.51(17) 3_565 3_565
O2 K4 W8 82.52(17) 3_565 3_565
O22 K4 W8 29.62(16) 3_565 3_565
O25 K4 W8 30.22(17) 3_565 3_565
W13 K4 W8 84.85(5) 3_565 3_565
W15 K4 W8 59.19(4) 3_565 3_565
O20 K4 W7 29.94(17) 3_565 3_565
O2 K4 W7 82.97(17) 3_565 3_565
O22 K4 W7 28.84(16) 3_565 3_565
O25 K4 W7 67.55(17) 3_565 3_565
W13 K4 W7 59.66(4) 3_565 3_565
W15 K4 W7 83.29(5) 3_565 3_565
W8 K4 W7 52.47(3) 3_565 3_565
O21W K5 O32 71.0(4) . 16_645
O27 K6 O3W 131.6(3) 12_654 .
O27 K6 O18W 84.4(4) 12_654 .
O3W K6 O18W 105.6(4) . .
O27 K6 O45 59.9(2) 12_654 6_764
O3W K6 O45 81.8(3) . 6_764
O18W K6 O45 133.3(3) . 6_764
O9W K7 O7W 104.4(6) . .
O9W K7 O17 100.2(7) . 6_765
O7W K7 O17 145.1(3) . 6_765
O9W K7 O56 84.2(4) . 4_755
O7W K7 O56 133.9(4) . 4_755
O17 K7 O56 72.5(3) 6_765 4_755
O9W K7 O5W 68.7(5) . .
O7W K7 O5W 78.0(4) . .
O17 K7 O5W 88.5(3) 6_765 .
O56 K7 O5W 143.7(4) 4_755 .
O9W K7 O6W 87.0(8) . .
O7W K7 O6W 62.2(4) . .
O17 K7 O6W 144.2(3) 6_765 .
O56 K7 O6W 73.4(3) 4_755 .
O5W K7 O6W 126.3(4) . .
O9W K7 W13 86.7(7) . 6_765
O7W K7 W13 138.9(3) . 6_765
O17 K7 W13 20.33(18) 6_765 6_765
O56 K7 W13 85.96(19) 4_755 6_765
O5W K7 W13 69.3(3) . 6_765
O6W K7 W13 158.9(3) . 6_765
O9W K7 K3 119.0(4) . 4_755
O7W K7 K3 132.9(3) . 4_755
O17 K7 K3 45.04(19) 6_765 4_755
O56 K7 K3 43.55(18) 4_755 4_755
O5W K7 K3 132.8(3) . 4_755
O6W K7 K3 100.9(3) . 4_755
W13 K7 K3 65.15(7) 6_765 4_755
O29 K8 O10W 79.6(4) 12_654 .
O29 K8 O18W 72.6(4) 12_654 .
O10W K8 O18W 90.5(7) . .
O29 K8 O17W 96.8(3) 12_654 .
O10W K8 O17W 126.3(7) . .
O18W K8 O17W 140.0(4) . .
O29 K8 O12 154.9(3) 12_654 2_775
O10W K8 O12 77.0(4) . 2_775
O18W K8 O12 116.1(4) . 2_775
O17W K8 O12 89.9(3) . 2_775
O29 K8 O68 68.8(3) 12_654 2_775
O10W K8 O68 63.9(7) . 2_775
O18W K8 O68 136.6(4) . 2_775
O17W K8 O68 65.0(3) . 2_775
O12 K8 O68 92.7(3) 2_775 2_775
O29 K8 W3 136.0(2) 12_654 2_775
O10W K8 W3 67.4(3) . 2_775
O18W K8 W3 133.1(3) . 2_775
O17W K8 W3 81.4(3) . 2_775
O12 K8 W3 21.86(17) 2_775 2_775
O68 K8 W3 70.86(18) 2_775 2_775
O29 K8 K8 157.0(2) 12_654 2_775
O10W K8 K8 96.7(5) . 2_775
O18W K8 K8 84.8(3) . 2_775
O17W K8 K8 103.4(3) . 2_775
O12 K8 K8 37.35(18) 2_775 2_775
O68 K8 K8 130.0(2) 2_775 2_775
W3 K8 K8 59.21(8) 2_775 2_775
O13W K9 O1W 84.0(6) . .
O13W K9 O15W 106.6(7) . .
O1W K9 O15W 169.4(6) . .
O13W K9 O14W 71.8(9) . .
O1W K9 O14W 100.6(9) . .
O15W K9 O14W 82.2(9) . .
O13W K9 O4W 120.8(6) . 4_755
O1W K9 O4W 75.9(4) . 4_755
O15W K9 O4W 98.9(6) . 4_755
O14W K9 O4W 165.8(8) . 4_755
O13W K9 O61 155.8(6) . .
O1W K9 O61 79.2(4) . .
O15W K9 O61 90.4(5) . .
O14W K9 O61 94.2(8) . .
O4W K9 O61 71.7(3) 4_755 .
O13W K9 K3 125.3(5) . 4_755
O1W K9 K3 44.3(3) . 4_755
O15W K9 K3 126.0(5) . 4_755
O14W K9 K3 124.8(8) . 4_755
O4W K9 K3 43.8(3) 4_755 4_755
O61 K9 K3 47.31(19) . 4_755
K10 K10 O12W 100.9(8) 14_665 .
K10 K10 O11W 123.2(4) 14_665 .
O12W K10 O11W 134.0(9) . .
K10 K10 O31 82.0(7) 14_665 .
O12W K10 O31 120.2(8) . .
O11W K10 O31 81.7(5) . .
K10 K10 O31 76.9(7) 14_665 14_665
O12W K10 O31 85.0(7) . 14_665
O11W K10 O31 92.1(6) . 14_665
O31 K10 O31 149.9(4) . 14_665
K10 K10 O12W 58.1(7) 14_665 14_665
O12W K10 O12W 55.6(13) . 14_665
O11W K10 O12W 160.5(8) . 14_665
O31 K10 O12W 79.2(7) . 14_665
O31 K10 O12W 106.6(7) 14_665 14_665
K10 K10 O47 156.1(7) 14_665 11_464
O12W K10 O47 75.0(8) . 11_464
O11W K10 O47 69.6(5) . 11_464
O31 K10 O47 80.1(3) . 11_464
O31 K10 O47 125.3(3) 14_665 11_464
O12W K10 O47 102.8(7) 14_665 11_464
K10 K10 O11W 41.5(3) 14_665 14_665
O12W K10 O11W 137.7(9) . 14_665
O11W K10 O11W 82.1(7) . 14_665
O31 K10 O11W 80.0(5) . 14_665
O31 K10 O11W 70.0(5) 14_665 14_665
O12W K10 O11W 98.6(7) 14_665 14_665
O47 K10 O11W 147.3(5) 11_464 14_665
W15 O1 W12 122.9(4) . .
W15 O2 W13 123.3(4) . .
W15 O2 K4 104.1(3) . 11_464
W13 O2 K4 99.8(3) . 11_464
W12 O3 W13 124.4(4) . .
W12 O4 W3 151.0(5) . .
W10 O5 W3 154.4(5) . .
W12 O6 W10 149.5(5) . .
W10 O7 W11 121.4(4) . .
P1 O8 W10 128.9(5) . .
P1 O8 W11 127.9(5) . .
W10 O8 W11 91.3(3) . .
P1 O9 W3 128.6(4) . .
P1 O9 W16 128.5(4) . .
W3 O9 W16 89.2(3) . .
W15 O10 W11 151.1(4) . .
W3 O12 K8 118.4(4) . 2_775
W3 O13 W16 121.2(4) . .
W13 O15 W16 150.5(5) . .
W16 O16 Fe2 145.0(5) . .
W13 O17 K7 125.8(4) . 6_764
W13 O17 K3 141.6(4) . 11_464
K7 O17 K3 91.5(3) 6_764 11_464
W16 O18 W7 155.2(5) . .
W13 O20 W7 151.3(5) . .
W13 O20 K4 102.0(3) . 11_464
W7 O20 K4 105.1(3) . 11_464
W7 O21 Fe1 144.3(5) . .
W7 O22 W8 121.8(4) . .
W7 O22 K4 106.2(3) . 11_464
W8 O22 K4 104.2(3) . 11_464
P1 O23 W7 127.7(4) . .
P1 O23 W8 128.5(4) . .
W7 O23 W8 88.6(2) . .
P1 O24 W15 124.1(4) . .
P1 O24 W13 123.8(4) . .
W15 O24 W13 92.1(3) . .
P1 O24 W12 123.5(4) . .
W15 O24 W12 91.6(3) . .
W13 O24 W12 92.5(3) . .
W15 O25 W8 151.8(5) . .
W15 O25 K4 104.3(3) . 11_464
W8 O25 K4 102.8(3) . 11_464
W8 O26 Fe1 142.3(5) . .
W8 O27 K6 149.1(5) . 16_645
W11 O28 W8 153.6(5) . .
W11 O29 K8 156.7(5) . 16_645
W11 O30 Fe3 145.2(5) . .
W15 O31 K10 161.8(5) . .
W15 O31 K10 146.4(5) . 14_665
K10 O31 K10 21.1(3) . 14_665
W12 O32 K5 149.2(4) . 12_654
W10 O33 Fe3 141.5(5) . .
W3 O34 Fe2 145.0(5) . .
W2 O35 Fe1 142.7(5) . .
W1 O36 Fe1 146.8(5) . .
W6 O37 Fe2 143.2(5) . .
W9 O38 Fe2 142.4(4) . .
W6 O40 W9 122.3(4) . .
W18 O42 W9 150.9(5) . .
W18 O43 K1 161.9(5) . 4_755
W4 O44 W18 123.4(4) . .
W4 O44 K3 98.0(3) . 4_755
W18 O44 K3 104.3(3) . 4_755
W4 O45 K6 134.8(4) . 6_765
W2 O47 K10 152.0(5) . 3_565
W14 O48 Fe3 142.5(5) . .
P2 O49 W9 128.1(4) . .
P2 O49 W6 128.3(4) . .
W9 O49 W6 89.7(3) . .
W14 O50 W9 155.9(4) . .
W5 O51 W6 151.8(5) . .
P2 O53 W4 124.6(5) . .
P2 O53 W5 123.1(5) . .
W4 O53 W5 92.4(3) . .
P2 O53 W18 123.7(5) . .
W4 O53 W18 92.4(3) . .
W5 O53 W18 91.2(3) . .
P2 O54 W17 128.8(4) . .
P2 O54 W14 129.3(4) . .
W17 O54 W14 90.0(3) . .
P2 O55 W1 126.6(4) . .
P2 O55 W2 129.7(4) . .
W1 O55 W2 90.3(3) . .
W1 O56 K7 132.7(4) . 8_744
W2 O57 W1 121.0(4) . .
W17 O58 Fe3 144.5(5) . .
W2 O59 W17 153.2(5) . .
W4 O60 W2 149.4(5) . .
W14 O61 W17 119.7(4) . .
W14 O61 K9 118.3(4) . .
W17 O61 K9 112.7(4) . .
W14 O61 K3 108.5(3) . 4_755
W17 O61 K3 104.6(3) . 4_755
K9 O61 K3 86.3(3) . 4_755
W4 O62 W17 148.9(5) . .
W4 O62 K3 102.3(3) . 4_755
W17 O62 K3 106.7(3) . 4_755
W5 O63 W4 121.7(4) . .
W18 O64 W14 149.3(5) . .
W18 O64 K3 104.5(3) . 4_755
W14 O64 K3 104.8(3) . 4_755
W18 O66 W5 124.2(4) . .
W1 O67 W6 153.9(5) . .
Fe2 O68 K8 116.5(4) . 2_775
W5 O74 W1 149.6(5) . .
O23 P1 O8 109.8(4) . .
O23 P1 O24 109.4(4) . .
O8 P1 O24 108.5(5) . .
O23 P1 O9 110.4(4) . .
O8 P1 O9 110.3(4) . .
O24 P1 O9 108.4(4) . .
O55 P2 O53 108.6(4) . .
O55 P2 O54 110.1(4) . .
O53 P2 O54 107.1(4) . .
O55 P2 O49 111.3(4) . .
O53 P2 O49 109.7(4) . .
O54 P2 O49 110.0(4) . .
K9 O1W K3 92.4(4) . 4_755
K2 O2W K2 113.7(6) . 2_775
K3 O4W K9 91.1(4) . 8_744
K10 O11W K10 15.4(3) . 14_665
K10 O12W K10 21.0(4) . 14_665
K8 O17W K2 119.1(4) . 2_775
K8 O18W K6 126.3(5) . .

loop_
_geom_bond_atom_site_label_1
_geom_bond_atom_site_label_2
_geom_bond_distance
_geom_bond_site_symmetry_2
W1 O56 1.737(8) .
W1 O36 1.800(9) .
W1 O67 1.896(8) .
W1 O57 1.959(8) .
W1 O74 2.000(8) .
W1 O55 2.359(8) .
W2 O47 1.733(9) .
W2 O35 1.803(8) .
W2 O59 1.912(8) .
W2 O57 1.916(8) .
W2 O60 1.992(9) .
W2 O55 2.398(8) .
W3 O12 1.688(9) .
W3 O34 1.821(8) .
W3 O13 1.921(8) .
W3 O5 1.925(8) .
W3 O4 1.989(8) .
W3 O9 2.370(8) .
W3 K8 3.987(4) 2_775
W4 O45 1.733(8) .
W4 O60 1.866(9) .
W4 O62 1.881(8) .
W4 O44 1.916(8) .
W4 O63 1.970(8) .
W4 O53 2.354(8) .
W4 K3 3.677(3) 4_755
W5 O65 1.706(8) .
W5 O51 1.871(8) .
W5 O74 1.880(8) .
W5 O66 1.932(8) .
W5 O63 1.942(8) .
W5 O53 2.378(8) .
W6 O39 1.705(9) .
W6 O37 1.813(8) .
W6 O40 1.906(8) .
W6 O67 1.930(8) .
W6 O51 1.990(8) .
W6 O49 2.398(8) .
W7 O19 1.705(8) .
W7 O21 1.817(8) .
W7 O22 1.922(8) .
W7 O18 1.946(8) .
W7 O20 1.978(8) .
W7 O23 2.350(8) .
W7 K4 3.825(3) 11_464
W8 O27 1.719(9) .
W8 O26 1.837(8) .
W8 O28 1.916(8) .
W8 O22 1.927(8) .
W8 O25 1.951(8) .
W8 O23 2.462(8) .
W8 K4 3.780(3) 11_464
W9 O41 1.720(9) .
W9 O38 1.826(8) .
W9 O50 1.910(8) .
W9 O40 1.920(8) .
W9 O42 2.019(9) .
W9 O49 2.353(8) .
W10 O11 1.719(9) .
W10 O33 1.838(9) .
W10 O5 1.895(8) .
W10 O7 1.929(8) .
W10 O6 2.004(8) .
W10 O8 2.345(8) .
W11 O29 1.727(9) .
W11 O30 1.831(8) .
W11 O28 1.906(8) .
W11 O7 1.925(8) .
W11 O10 1.977(8) .
W11 O8 2.355(8) .
W12 O32 1.731(9) .
W12 O6 1.858(8) .
W12 O4 1.868(8) .
W12 O3 1.944(8) .
W12 O1 1.987(8) .
W12 O24 2.385(8) .
W13 O17 1.700(9) .
W13 O15 1.859(8) .
W13 O20 1.880(8) .
W13 O3 1.943(8) .
W13 O2 1.953(8) .
W13 O24 2.375(8) .
W13 K4 3.683(2) 11_464
W13 K7 3.970(4) 6_764
W14 O52 1.720(8) .
W14 O48 1.793(9) .
W14 O50 1.913(8) .
W14 O61 1.940(8) .
W14 O64 1.999(8) .
W14 O54 2.400(7) .
W14 K3 3.977(3) 4_755
W15 O31 1.729(8) .
W15 O10 1.896(8) .
W15 O25 1.899(8) .
W15 O1 1.901(8) .
W15 O2 1.936(8) .
W15 O24 2.381(8) .
W15 K4 3.780(3) 11_464
W16 O14 1.709(9) .
W16 O16 1.815(8) .
W16 O18 1.881(8) .
W16 O13 1.938(8) .
W16 O15 2.004(8) .
W16 O9 2.418(8) .
W17 O46 1.723(10) .
W17 O58 1.804(9) .
W17 O59 1.930(8) .
W17 O61 1.935(8) .
W17 O62 2.021(8) .
W17 O54 2.341(7) .
W17 K3 3.882(3) 4_755
W18 O43 1.711(9) .
W18 O42 1.847(9) .
W18 O64 1.863(8) .
W18 O66 1.920(8) .
W18 O44 1.973(9) .
W18 O53 2.388(8) .
W18 K3 3.877(3) 4_755
Fe1 O21 1.981(9) .
Fe1 O35 1.975(8) .
Fe1 O26 1.985(8) .
Fe1 O36 1.993(9) .
Fe1 O72 2.030(16) .
Fe1 O73 2.073(9) .
Fe2 O37 1.968(8) .
Fe2 O34 1.994(8) .
Fe2 O38 2.009(8) .
Fe2 O69 2.022(11) .
Fe2 O16 2.021(8) .
Fe2 O68 2.051(10) .
Fe3 O30 1.952(8) .
Fe3 O70 1.968(14) .
Fe3 O33 2.006(9) .
Fe3 O58 2.013(9) .
Fe3 O48 2.020(9) .
Fe3 O71 2.071(10) .
K1 O8W 2.764(14) .
K1 O43 2.820(9) 8_744
K2 O2W 2.708(9) .
K2 O17W 3.396(13) 2_775
K2 K2 4.535(6) 2_775
K3 O4W 2.735(12) .
K3 O1W 2.763(14) 8_744
K3 O62 2.785(9) 8_744
K3 O17 2.808(9) 3_565
K3 O44 2.884(9) 8_744
K3 O61 2.911(9) 8_744
K3 O64 2.965(9) 8_744
K3 W4 3.677(3) 8_744
K3 W18 3.877(3) 8_744
K3 W17 3.882(3) 8_744
K3 K9 3.952(6) 8_744
K3 K7 3.967(4) 8_744
K4 O20 2.799(8) 3_565
K4 O2 2.808(8) 3_565
K4 O22 2.814(8) 3_565
K4 O25 2.833(9) 3_565
K4 W13 3.683(2) 3_565
K4 W15 3.780(3) 3_565
K4 W8 3.780(3) 3_565
K4 W7 3.825(3) 3_565
K5 O21W 2.844(18) .
K5 O32 2.872(9) 16_645
K6 O27 2.746(9) 12_654
K6 O3W 2.753(13) .
K6 O18W 2.913(15) .
K6 O45 3.111(9) 6_764
K7 O9W 2.685(16) .
K7 O7W 2.671(15) .
K7 O17 2.729(9) 6_765
K7 O56 2.815(9) 4_755
K7 O5W 2.748(14) .
K7 O6W 2.940(17) .
K7 W13 3.970(4) 6_765
K7 K3 3.967(4) 4_755
K8 O29 2.642(9) 12_654
K8 O10W 2.619(17) .
K8 O18W 2.780(15) .
K8 O17W 2.785(14) .
K8 O12 2.897(9) 2_775
K8 O68 3.285(10) 2_775
K8 W3 3.987(4) 2_775
K8 K8 4.390(6) 2_775
K9 O13W 2.67(2) .
K9 O1W 2.712(15) .
K9 O15W 2.79(2) .
K9 O14W 2.77(4) .
K9 O4W 2.801(14) 4_755
K9 O61 2.867(10) .
K9 K3 3.952(6) 4_755
K10 K10 0.985(15) 14_665
K10 O12W 2.33(3) .
K10 O11W 2.46(3) .
K10 O31 2.667(10) .
K10 O31 2.712(10) 14_665
K10 O12W 2.70(3) 14_665
K10 O47 2.987(11) 11_464
K10 O11W 3.11(3) 14_665
O2 K4 2.808(8) 11_464
O8 P1 1.535(9) .
O9 P1 1.554(8) .
O12 K8 2.897(9) 2_775
O17 K7 2.729(9) 6_764
O17 K3 2.808(9) 11_464
O20 K4 2.799(8) 11_464
O22 K4 2.814(8) 11_464
O23 P1 1.532(8) .
O24 P1 1.547(8) .
O25 K4 2.833(9) 11_464
O27 K6 2.746(9) 16_645
O29 K8 2.642(9) 16_645
O31 K10 2.712(10) 14_665
O32 K5 2.872(9) 12_654
O43 K1 2.820(9) 4_755
O44 K3 2.884(9) 4_755
O45 K6 3.111(9) 6_765
O47 K10 2.987(11) 3_565
O49 P2 1.555(8) .
O53 P2 1.543(9) .
O54 P2 1.555(8) .
O55 P2 1.542(8) .
O56 K7 2.815(9) 8_744
O61 K3 2.911(9) 4_755
O62 K3 2.785(9) 4_755
O64 K3 2.965(9) 4_755
O68 K8 3.285(10) 2_775
O1W K3 2.763(14) 4_755
O2W K2 2.708(9) 2_775
O4W K9 2.801(14) 8_744
O11W K10 3.11(3) 14_665
O12W K10 2.70(3) 14_665
O17W K2 3.396(13) 2_775
